data_2237838
loop_
_publ_author_name
'Jele\'n, Ma\/lgorzata'
'Shkurenko, Aleksander'
'Suwi\'nska, Kinga'
'Pluta, Krystian'
'Morak-M\/lodawska, Beata'

_publ_section_title
;
 6-[3-(<i>p</i>-Tolylsulfonylamino)propyl]diquinothiazine
;
_journal_coeditor_code GK2566
_journal_issue 6
_journal_name_full 'Acta Crystallographica Section E'
_journal_page_first o972
_journal_page_last o973
_journal_paper_doi 10.1107/S1600536813013950
_journal_volume 69
_journal_year 2013
_chemical_formula_iupac 'C28 H24 N4 O2 S2'
_chemical_formula_moiety 'C28 H24 N4 O2 S2'
_chemical_formula_sum 'C28 H24 N4 O2 S2'
_chemical_formula_weight 512.63
_chemical_name_common
;
6-[3-(<i>p</i>-Tolylsulfonylamino)propyl]diquinothiazine
;
_chemical_name_systematic
<i>N</i>-[3-(Diquino[3,2-<i>b</i>;2',3'-<i>e</i>][1,4]thiazin-6-yl)propyl]-4-methylbenzenesulfonamide
_space_group_IT_number 2
_symmetry_cell_setting triclinic
_symmetry_space_group_name_Hall '-P 1'
_symmetry_space_group_name_H-M 'P -1'
_atom_sites_solution_hydrogens geom
_atom_sites_solution_primary direct
_atom_sites_solution_secondary difmap
_audit_creation_method
;
CrysAlisPro, Oxford Diffraction Ltd.,
Version 1.171.35.21b (release 03-02-2012 CrysAlis171 .NET)
(compiled Feb  3 2012,10:37:01)
;
_cell_angle_alpha 80.735(2)
_cell_angle_beta 81.959(2)
_cell_angle_gamma 77.999(2)
_cell_formula_units_Z 2
_cell_length_a 9.3986(3)
_cell_length_b 10.3793(3)
_cell_length_c 12.6207(3)
_cell_measurement_reflns_used 16661
_cell_measurement_temperature 100.00(10)
_cell_measurement_theta_max 32.15
_cell_measurement_theta_min 3.28
_cell_volume 1181.30(6)
_computing_cell_refinement
;
CrysAlis PRO (Agilent, 2012)
;
_computing_data_collection
;
CrysAlis PRO (Agilent, 2012)
;
_computing_data_reduction
;
CrysAlis PRO (Agilent, 2012)
;
_computing_molecular_graphics
;
ORTEPIII (Burnett & Johnson, 1996) and Mercury (Macrae <i>et al.</i>,
2008)
;
_computing_publication_material 'publCIF (Westrip, 2010)'
_computing_structure_refinement 'SHELXL97 (Sheldrick, 2008)'
_computing_structure_solution 'SHELXS97 (Sheldrick, 2008)'
_diffrn_ambient_temperature 100.00(10)
_diffrn_detector_area_resol_mean 16.2974
_diffrn_measured_fraction_theta_full 0.982
_diffrn_measured_fraction_theta_max 0.982
_diffrn_measurement_device_type 'Agilent SuperNova Dual (Cu at zero, Eos)'
_diffrn_measurement_method '\w scans'
_diffrn_radiation_monochromator mirror
_diffrn_radiation_source 'SuperNova (Mo) X-ray Source'
_diffrn_radiation_type MoK\a
_diffrn_radiation_wavelength 0.71073
_diffrn_reflns_av_R_equivalents 0.0148
_diffrn_reflns_av_sigmaI/netI 0.0143
_diffrn_reflns_limit_h_max 13
_diffrn_reflns_limit_h_min -13
_diffrn_reflns_limit_k_max 15
_diffrn_reflns_limit_k_min -15
_diffrn_reflns_limit_l_max 18
_diffrn_reflns_limit_l_min -18
_diffrn_reflns_number 24091
_diffrn_reflns_theta_full 31.00
_diffrn_reflns_theta_max 31.00
_diffrn_reflns_theta_min 3.28
_exptl_absorpt_coefficient_mu 0.260
_exptl_absorpt_correction_T_max 0.965
_exptl_absorpt_correction_T_min 0.937
_exptl_absorpt_correction_type analytical
_exptl_absorpt_process_details
;
[CrysAlis PRO (Agilent, 2012) and Clark & Reid (1995)]
;
_exptl_crystal_colour yellow
_exptl_crystal_density_diffrn 1.441
_exptl_crystal_density_method 'not measured'
_exptl_crystal_description block
_exptl_crystal_F_000 536
_exptl_crystal_size_max 0.39
_exptl_crystal_size_mid 0.34
_exptl_crystal_size_min 0.23
_refine_diff_density_max 0.424
_refine_diff_density_min -0.400
_refine_ls_extinction_method none
_refine_ls_goodness_of_fit_ref 1.035
_refine_ls_hydrogen_treatment mixed
_refine_ls_matrix_type full
_refine_ls_number_parameters 329
_refine_ls_number_reflns 7396
_refine_ls_number_restraints 0
_refine_ls_restrained_S_all 1.035
_refine_ls_R_factor_all 0.0363
_refine_ls_R_factor_gt 0.0332
_refine_ls_shift/su_max 0.002
_refine_ls_shift/su_mean 0.000
_refine_ls_structure_factor_coef Fsqd
_refine_ls_weighting_details 'calc w=1/[\s^2^(Fo^2^)+(0.0463P)^2^+0.4370P] where P=(Fo^2^+2Fc^2^)/3'
_refine_ls_weighting_scheme calc
_refine_ls_wR_factor_gt 0.0902
_refine_ls_wR_factor_ref 0.0927
_reflns_number_gt 6770
_reflns_number_total 7396
_reflns_threshold_expression >2\s(I)
_cod_data_source_file gk2566.cif
_cod_data_source_block I
_cod_database_code 2237838
_cod_database_fobs_code 2237838

loop_
_symmetry_equiv_pos_as_xyz
'x, y, z'
'-x, -y, -z'

loop_
_atom_site_type_symbol
_atom_site_label
_atom_site_fract_x
_atom_site_fract_y
_atom_site_fract_z
_atom_site_U_iso_or_equiv
_atom_site_adp_type
_atom_site_calc_flag
_atom_site_refinement_flags
_atom_site_occupancy
_atom_site_symmetry_multiplicity
C C1 0.49893(13) 1.01160(10) 0.71760(9) 0.0272(2) Uani d . 1 1
H H1 0.4759 1.0911 0.6691 0.033 Uiso calc R 1 1
C C2 0.55824(14) 1.01426(11) 0.81047(10) 0.0316(2) Uani d . 1 1
H H2 0.5750 1.0958 0.8266 0.038 Uiso calc R 1 1
C C3 0.59430(13) 0.89597(11) 0.88211(10) 0.0284(2) Uani d . 1 1
H H3 0.6354 0.8987 0.9462 0.034 Uiso calc R 1 1
C C4 0.57070(11) 0.77664(10) 0.86036(8) 0.02243(18) Uani d . 1 1
H H4 0.5972 0.6975 0.9085 0.027 Uiso calc R 1 1
C C4A 0.50694(10) 0.77236(9) 0.76632(8) 0.01797(16) Uani d . 1 1
N N5 0.47657(8) 0.65388(8) 0.75030(6) 0.01707(14) Uani d . 1 1
C C5A 0.41609(9) 0.64626(9) 0.66422(7) 0.01604(16) Uani d . 1 1
N N6 0.38838(9) 0.52185(8) 0.65386(7) 0.01928(15) Uani d . 1 1
C C6A 0.31384(10) 0.49652(9) 0.57300(8) 0.01871(17) Uani d . 1 1
N N7 0.28831(10) 0.37503(8) 0.58262(7) 0.02115(16) Uani d . 1 1
C C7A 0.21392(11) 0.34230(10) 0.50797(8) 0.02097(18) Uani d . 1 1
C C8 0.18288(13) 0.21269(10) 0.52247(9) 0.0270(2) Uani d . 1 1
H H8 0.2161 0.1500 0.5816 0.032 Uiso calc R 1 1
C C9 0.10458(14) 0.17702(11) 0.45114(10) 0.0307(2) Uani d . 1 1
H H9 0.0841 0.0897 0.4613 0.037 Uiso calc R 1 1
C C10 0.05463(14) 0.26913(12) 0.36322(9) 0.0301(2) Uani d . 1 1
H H10 -0.0011 0.2440 0.3154 0.036 Uiso calc R 1 1
C C11 0.08566(12) 0.39472(11) 0.34607(9) 0.0264(2) Uani d . 1 1
H H11 0.0536 0.4555 0.2856 0.032 Uiso calc R 1 1
C C11A 0.16556(11) 0.43355(10) 0.41872(8) 0.02102(18) Uani d . 1 1
C C12 0.19770(11) 0.56268(10) 0.40906(8) 0.02207(18) Uani d . 1 1
H H12 0.1697 0.6267 0.3492 0.026 Uiso calc R 1 1
C C12A 0.26858(11) 0.59588(9) 0.48515(8) 0.01975(17) Uani d . 1 1
S S13 0.30095(3) 0.75808(3) 0.46855(2) 0.02831(7) Uani d . 1 1
C C13A 0.37960(10) 0.76078(9) 0.58521(7) 0.01722(16) Uani d . 1 1
C C14 0.40755(10) 0.87994(9) 0.60157(8) 0.01950(17) Uani d . 1 1
H H14 0.3834 0.9565 0.5503 0.023 Uiso calc R 1 1
C C14A 0.47201(11) 0.89058(9) 0.69388(8) 0.01988(17) Uani d . 1 1
C C15 0.43639(12) 0.40812(9) 0.73615(8) 0.02281(19) Uani d . 1 1
H H15A 0.5134 0.4294 0.7728 0.027 Uiso calc R 1 1
H H15B 0.4803 0.3295 0.6994 0.027 Uiso calc R 1 1
C C16 0.31325(14) 0.37268(10) 0.82111(9) 0.0278(2) Uani d . 1 1
H H16A 0.2456 0.3360 0.7859 0.033 Uiso calc R 1 1
H H16B 0.3561 0.3015 0.8761 0.033 Uiso calc R 1 1
C C17 0.22489(12) 0.48651(11) 0.87824(8) 0.02409(19) Uani d . 1 1
H H17A 0.1897 0.5623 0.8239 0.029 Uiso calc R 1 1
H H17B 0.1383 0.4578 0.9222 0.029 Uiso calc R 1 1
S S19 0.22842(3) 0.62938(3) 1.034198(18) 0.02204(6) Uani d . 1 1
O O20 0.33837(9) 0.65975(8) 1.08936(6) 0.02723(16) Uani d . 1 1
O O21 0.11287(9) 0.56819(11) 1.09446(7) 0.0372(2) Uani d . 1 1
C C22 0.14699(11) 0.77850(11) 0.95968(8) 0.02354(19) Uani d . 1 1
C C23 0.01915(12) 0.78269(14) 0.91344(9) 0.0304(2) Uani d . 1 1
H H23 -0.0268 0.7075 0.9245 0.036 Uiso calc R 1 1
C C24 -0.03909(13) 0.89937(15) 0.85096(9) 0.0369(3) Uani d . 1 1
H H24 -0.1254 0.9030 0.8185 0.044 Uiso calc R 1 1
C C25 0.02520(14) 1.01107(14) 0.83459(9) 0.0362(3) Uani d . 1 1
C C26 0.15136(14) 1.00516(13) 0.88263(9) 0.0333(3) Uani d . 1 1
H H26 0.1959 1.0811 0.8730 0.040 Uiso calc R 1 1
C C27 0.21278(12) 0.88873(11) 0.94467(9) 0.0267(2) Uani d . 1 1
H H27 0.2995 0.8849 0.9766 0.032 Uiso calc R 1 1
C C28 -0.04257(19) 1.13661(16) 0.76733(10) 0.0514(4) Uani d . 1 1
H H28A -0.0395 1.1199 0.6927 0.077 Uiso calc R 1 1
H H28B 0.0122 1.2069 0.7687 0.077 Uiso calc R 1 1
H H28C -0.1445 1.1646 0.7969 0.077 Uiso calc R 1 1
N N18 0.31353(9) 0.52970(8) 0.94864(7) 0.01995(15) Uani d . 1 1
H H18 0.3886(16) 0.5609(14) 0.9126(12) 0.024 Uiso d . 1 1

loop_
_atom_site_aniso_label
_atom_site_aniso_U_11
_atom_site_aniso_U_22
_atom_site_aniso_U_33
_atom_site_aniso_U_12
_atom_site_aniso_U_13
_atom_site_aniso_U_23
C1 0.0354(5) 0.0178(4) 0.0308(5) -0.0121(4) -0.0060(4) 0.0007(4)
C2 0.0432(6) 0.0208(5) 0.0365(6) -0.0153(4) -0.0099(5) -0.0036(4)
C3 0.0364(6) 0.0247(5) 0.0287(5) -0.0130(4) -0.0091(4) -0.0036(4)
C4 0.0260(4) 0.0203(4) 0.0232(4) -0.0087(4) -0.0054(4) -0.0016(3)
C4A 0.0181(4) 0.0161(4) 0.0200(4) -0.0056(3) -0.0007(3) -0.0017(3)
N5 0.0176(3) 0.0150(3) 0.0190(3) -0.0036(3) -0.0033(3) -0.0016(3)
C5A 0.0156(4) 0.0133(4) 0.0186(4) -0.0022(3) -0.0027(3) -0.0006(3)
N6 0.0259(4) 0.0122(3) 0.0209(4) -0.0029(3) -0.0114(3) 0.0011(3)
C6A 0.0212(4) 0.0156(4) 0.0197(4) -0.0018(3) -0.0078(3) -0.0010(3)
N7 0.0264(4) 0.0150(3) 0.0237(4) -0.0026(3) -0.0111(3) -0.0019(3)
C7A 0.0241(4) 0.0182(4) 0.0219(4) -0.0021(3) -0.0083(3) -0.0040(3)
C8 0.0350(5) 0.0179(4) 0.0307(5) -0.0035(4) -0.0140(4) -0.0039(4)
C9 0.0391(6) 0.0228(5) 0.0351(6) -0.0074(4) -0.0132(5) -0.0083(4)
C10 0.0360(6) 0.0325(6) 0.0268(5) -0.0084(5) -0.0110(4) -0.0098(4)
C11 0.0310(5) 0.0312(5) 0.0197(4) -0.0075(4) -0.0088(4) -0.0040(4)
C11A 0.0230(4) 0.0231(4) 0.0180(4) -0.0041(3) -0.0055(3) -0.0032(3)
C12 0.0249(4) 0.0227(4) 0.0187(4) -0.0048(4) -0.0076(3) 0.0018(3)
C12A 0.0226(4) 0.0168(4) 0.0195(4) -0.0034(3) -0.0065(3) 0.0017(3)
S13 0.04278(16) 0.01844(12) 0.02660(13) -0.01033(10) -0.01874(11) 0.00722(9)
C13A 0.0170(4) 0.0157(4) 0.0179(4) -0.0031(3) -0.0020(3) 0.0011(3)
C14 0.0209(4) 0.0157(4) 0.0208(4) -0.0053(3) -0.0008(3) 0.0020(3)
C14A 0.0217(4) 0.0166(4) 0.0217(4) -0.0074(3) -0.0005(3) -0.0005(3)
C15 0.0339(5) 0.0117(4) 0.0240(4) -0.0009(3) -0.0167(4) 0.0013(3)
C16 0.0453(6) 0.0167(4) 0.0254(5) -0.0128(4) -0.0162(4) 0.0049(4)
C17 0.0271(5) 0.0251(5) 0.0229(4) -0.0127(4) -0.0096(4) 0.0044(4)
S19 0.01835(11) 0.03176(13) 0.01380(10) -0.00181(9) -0.00435(8) 0.00184(8)
O20 0.0256(4) 0.0342(4) 0.0215(3) 0.0027(3) -0.0122(3) -0.0053(3)
O21 0.0277(4) 0.0619(6) 0.0180(3) -0.0125(4) -0.0001(3) 0.0093(4)
C22 0.0180(4) 0.0338(5) 0.0146(4) 0.0056(4) -0.0031(3) -0.0036(4)
C23 0.0186(4) 0.0486(7) 0.0199(4) 0.0054(4) -0.0045(4) -0.0059(4)
C24 0.0257(5) 0.0564(8) 0.0206(5) 0.0174(5) -0.0085(4) -0.0093(5)
C25 0.0381(6) 0.0426(7) 0.0156(4) 0.0209(5) -0.0028(4) -0.0052(4)
C26 0.0376(6) 0.0310(6) 0.0231(5) 0.0113(5) -0.0010(4) -0.0044(4)
C27 0.0252(5) 0.0290(5) 0.0222(4) 0.0066(4) -0.0048(4) -0.0055(4)
C28 0.0593(9) 0.0539(9) 0.0213(5) 0.0314(7) -0.0067(5) -0.0004(5)
N18 0.0201(4) 0.0214(4) 0.0187(4) -0.0059(3) -0.0051(3) 0.0011(3)

loop_
_atom_type_symbol
_atom_type_description
_atom_type_scat_dispersion_real
_atom_type_scat_dispersion_imag
_atom_type_scat_source
C C 0.0033 0.0016 'International Tables Vol C Tables 4.2.6.8 and 6.1.1.4'
H H 0.0000 0.0000 'International Tables Vol C Tables 4.2.6.8 and 6.1.1.4'
N N 0.0061 0.0033 'International Tables Vol C Tables 4.2.6.8 and 6.1.1.4'
O O 0.0106 0.0060 'International Tables Vol C Tables 4.2.6.8 and 6.1.1.4'
S S 0.1246 0.1234 'International Tables Vol C Tables 4.2.6.8 and 6.1.1.4'

loop_
_exptl_crystal_face_index_h
_exptl_crystal_face_index_k
_exptl_crystal_face_index_l
_exptl_crystal_face_perp_dist
-13 1 -3 0.1549
-9 -8 -13 0.0909
10 11 7 0.1606
-2 11 -8 0.1300
6 1 17 0.0626
12 -2 1 0.1227
-10 -12 -5 0.1269
-10 -10 4 0.1410
12 -1 -5 0.1229
-10 6 4 0.1682
4 11 14 0.1155
2 -1 17 0.0660

loop_
_geom_angle_atom_site_label_1
_geom_angle_atom_site_label_2
_geom_angle_atom_site_label_3
_geom_angle
C2 C1 C14A 120.16(10)
C2 C1 H1 119.9
C14A C1 H1 119.9
C1 C2 C3 120.11(10)
C1 C2 H2 119.9
C3 C2 H2 119.9
C4 C3 C2 120.90(10)
C4 C3 H3 119.6
C2 C3 H3 119.6
C3 C4 C4A 119.82(10)
C3 C4 H4 120.1
C4A C4 H4 120.1
N5 C4A C4 118.46(8)
N5 C4A C14A 122.16(9)
C4 C4A C14A 119.35(8)
C5A N5 C4A 120.21(8)
N5 C5A N6 116.71(8)
N5 C5A C13A 121.40(8)
N6 C5A C13A 121.88(8)
C5A N6 C6A 125.03(8)
C5A N6 C15 118.16(8)
C6A N6 C15 116.78(7)
N7 C6A N6 115.61(8)
N7 C6A C12A 121.93(8)
N6 C6A C12A 122.46(8)
C6A N7 C7A 119.45(8)
N7 C7A C11A 122.50(9)
N7 C7A C8 118.34(9)
C11A C7A C8 119.15(9)
C9 C8 C7A 120.19(10)
C9 C8 H8 119.9
C7A C8 H8 119.9
C8 C9 C10 120.41(10)
C8 C9 H9 119.8
C10 C9 H9 119.8
C11 C10 C9 120.59(10)
C11 C10 H10 119.7
C9 C10 H10 119.7
C10 C11 C11A 119.87(10)
C10 C11 H11 120.1
C11A C11 H11 120.1
C7A C11A C11 119.76(9)
C7A C11A C12 116.77(9)
C11 C11A C12 123.45(9)
C12A C12 C11A 120.52(9)
C12A C12 H12 119.7
C11A C12 H12 119.7
C12 C12A C6A 118.79(9)
C12 C12A S13 117.62(7)
C6A C12A S13 123.58(7)
C13A S13 C12A 102.57(4)
C14 C13A C5A 118.69(8)
C14 C13A S13 117.28(7)
C5A C13A S13 124.04(7)
C13A C14 C14A 120.87(9)
C13A C14 H14 119.6
C14A C14 H14 119.6
C14 C14A C4A 116.65(8)
C14 C14A C1 123.70(9)
C4A C14A C1 119.63(9)
N6 C15 C16 113.75(9)
N6 C15 H15A 108.8
C16 C15 H15A 108.8
N6 C15 H15B 108.8
C16 C15 H15B 108.8
H15A C15 H15B 107.7
C17 C16 C15 115.55(8)
C17 C16 H16A 108.4
C15 C16 H16A 108.4
C17 C16 H16B 108.4
C15 C16 H16B 108.4
H16A C16 H16B 107.5
N18 C17 C16 111.15(9)
N18 C17 H17A 109.4
C16 C17 H17A 109.4
N18 C17 H17B 109.4
C16 C17 H17B 109.4
H17A C17 H17B 108.0
O20 S19 O21 119.96(5)
O20 S19 N18 106.67(5)
O21 S19 N18 106.71(6)
O20 S19 C22 107.48(5)
O21 S19 C22 107.68(5)
N18 S19 C22 107.82(4)
C27 C22 C23 120.77(10)
C27 C22 S19 119.75(8)
C23 C22 S19 119.44(9)
C24 C23 C22 118.36(13)
C24 C23 H23 120.8
C22 C23 H23 120.8
C23 C24 C25 121.87(11)
C23 C24 H24 119.1
C25 C24 H24 119.1
C24 C25 C26 118.76(11)
C24 C25 C28 120.26(13)
C26 C25 C28 120.97(15)
C25 C26 C27 120.43(13)
C25 C26 H26 119.8
C27 C26 H26 119.8
C22 C27 C26 119.80(11)
C22 C27 H27 120.1
C26 C27 H27 120.1
C25 C28 H28A 109.5
C25 C28 H28B 109.5
H28A C28 H28B 109.5
C25 C28 H28C 109.5
H28A C28 H28C 109.5
H28B C28 H28C 109.5
C17 N18 S19 117.64(7)
C17 N18 H18 112.7(9)
S19 N18 H18 109.9(9)

loop_
_geom_bond_atom_site_label_1
_geom_bond_atom_site_label_2
_geom_bond_distance
C1 C2 1.3730(16)
C1 C14A 1.4163(13)
C1 H1 0.9500
C2 C3 1.4124(16)
C2 H2 0.9500
C3 C4 1.3782(14)
C3 H3 0.9500
C4 C4A 1.4130(13)
C4 H4 0.9500
C4A N5 1.3699(11)
C4A C14A 1.4158(13)
N5 C5A 1.3149(12)
C5A N6 1.3986(11)
C5A C13A 1.4384(12)
N6 C6A 1.4016(12)
N6 C15 1.4800(12)
C6A N7 1.3156(12)
C6A C12A 1.4335(13)
N7 C7A 1.3704(12)
C7A C11A 1.4118(14)
C7A C8 1.4133(14)
C8 C9 1.3765(15)
C8 H8 0.9500
C9 C10 1.4082(17)
C9 H9 0.9500
C10 C11 1.3714(16)
C10 H10 0.9500
C11 C11A 1.4158(13)
C11 H11 0.9500
C11A C12 1.4170(14)
C12 C12A 1.3660(13)
C12 H12 0.9500
C12A S13 1.7471(10)
S13 C13A 1.7440(10)
C13A C14 1.3689(13)
C14 C14A 1.4152(14)
C14 H14 0.9500
C15 C16 1.5256(17)
C15 H15A 0.9900
C15 H15B 0.9900
C16 C17 1.5179(16)
C16 H16A 0.9900
C16 H16B 0.9900
C17 N18 1.4748(13)
C17 H17A 0.9900
C17 H17B 0.9900
S19 O20 1.4351(8)
S19 O21 1.4357(9)
S19 N18 1.6279(9)
S19 C22 1.7623(11)
C22 C27 1.3852(17)
C22 C23 1.3974(14)
C23 C24 1.3877(17)
C23 H23 0.9500
C24 C25 1.390(2)
C24 H24 0.9500
C25 C26 1.3914(19)
C25 C28 1.5080(17)
C26 C27 1.3923(15)
C26 H26 0.9500
C27 H27 0.9500
C28 H28A 0.9800
C28 H28B 0.9800
C28 H28C 0.9800
N18 H18 0.876(15)

loop_
_geom_hbond_atom_site_label_D
_geom_hbond_atom_site_label_H
_geom_hbond_atom_site_label_A
_geom_hbond_site_symmetry_A
_geom_hbond_distance_DH
_geom_hbond_distance_HA
_geom_hbond_distance_DA
_geom_hbond_angle_DHA
N18 H18 N5 . 0.876(14) 2.243(15) 2.9973(12) 144.1(12)
C15 H15A O20 2_667 0.99 2.33 3.1641(12) 141
C11 H11 O21 1_554 0.95 2.55 3.3933(13) 149
C15 H15B S13 2_666 0.99 2.86 3.6912(11) 142
C17 H17B O21 2_567 0.99 2.47 3.3013(13) 141

loop_
_geom_torsion_atom_site_label_1
_geom_torsion_atom_site_label_2
_geom_torsion_atom_site_label_3
_geom_torsion_atom_site_label_4
_geom_torsion
C14A C1 C2 C3 0.77(19)
C1 C2 C3 C4 -0.06(19)
C2 C3 C4 C4A -1.26(17)
C3 C4 C4A N5 -176.04(10)
C3 C4 C4A C14A 1.85(15)
C4 C4A N5 C5A 179.42(9)
C14A C4A N5 C5A 1.59(14)
C4A N5 C5A N6 -179.91(8)
C4A N5 C5A C13A -0.29(13)
N5 C5A N6 C6A 174.38(9)
C13A C5A N6 C6A -5.24(15)
N5 C5A N6 C15 -3.43(13)
C13A C5A N6 C15 176.96(9)
C5A N6 C6A N7 -174.51(9)
C15 N6 C6A N7 3.32(13)
C5A N6 C6A C12A 5.71(15)
C15 N6 C6A C12A -176.46(9)
N6 C6A N7 C7A 178.97(9)
C12A C6A N7 C7A -1.25(15)
C6A N7 C7A C11A 1.42(15)
C6A N7 C7A C8 -177.56(10)
N7 C7A C8 C9 178.05(11)
C11A C7A C8 C9 -0.96(17)
C7A C8 C9 C10 -0.04(19)
C8 C9 C10 C11 1.32(19)
C9 C10 C11 C11A -1.55(18)
N7 C7A C11A C11 -178.25(10)
C8 C7A C11A C11 0.72(15)
N7 C7A C11A C12 0.08(15)
C8 C7A C11A C12 179.05(10)
C10 C11 C11A C7A 0.53(16)
C10 C11 C11A C12 -177.68(11)
C7A C11A C12 C12A -1.76(15)
C11 C11A C12 C12A 176.50(10)
C11A C12 C12A C6A 1.94(15)
C11A C12 C12A S13 -178.82(8)
N7 C6A C12A C12 -0.41(15)
N6 C6A C12A C12 179.35(9)
N7 C6A C12A S13 -179.61(8)
N6 C6A C12A S13 0.16(14)
C12 C12A S13 C13A 176.02(8)
C6A C12A S13 C13A -4.78(10)
N5 C5A C13A C14 -0.73(14)
N6 C5A C13A C14 178.87(8)
N5 C5A C13A S13 179.35(7)
N6 C5A C13A S13 -1.05(13)
C12A S13 C13A C14 -174.70(8)
C12A S13 C13A C5A 5.22(9)
C5A C13A C14 C14A 0.45(14)
S13 C13A C14 C14A -179.63(7)
C13A C14 C14A C4A 0.75(14)
C13A C14 C14A C1 -177.64(10)
N5 C4A C14A C14 -1.80(14)
C4 C4A C14A C14 -179.61(9)
N5 C4A C14A C1 176.66(9)
C4 C4A C14A C1 -1.14(14)
C2 C1 C14A C14 178.19(11)
C2 C1 C14A C4A -0.16(16)
C5A N6 C15 C16 100.99(10)
C6A N6 C15 C16 -76.99(11)
N6 C15 C16 C17 -53.22(11)
C15 C16 C17 N18 -68.56(11)
O20 S19 C22 C27 13.31(10)
O21 S19 C22 C27 143.85(9)
N18 S19 C22 C27 -101.35(9)
O20 S19 C22 C23 -168.77(8)
O21 S19 C22 C23 -38.23(10)
N18 S19 C22 C23 76.58(9)
C27 C22 C23 C24 0.85(15)
S19 C22 C23 C24 -177.05(8)
C22 C23 C24 C25 -0.71(16)
C23 C24 C25 C26 -0.14(17)
C23 C24 C25 C28 -179.19(10)
C24 C25 C26 C27 0.86(16)
C28 C25 C26 C27 179.91(10)
C23 C22 C27 C26 -0.16(16)
S19 C22 C27 C26 177.74(8)
C25 C26 C27 C22 -0.72(16)
C16 C17 N18 S19 -167.83(7)
O20 S19 N18 C17 -177.97(7)
O21 S19 N18 C17 52.66(8)
C22 S19 N18 C17 -62.78(8)
